data_2019639
loop_
_publ_author_name
'Redhammer, G\"unther J.'
'Tippelt, Gerold'

_publ_section_title
;
 Pyroxene-type compounds Na<i>M</i>^3+^Ge~2~O~6~, with <i>M</i> = Ga, Mn,
 Sc and In
;
_journal_coeditor_code EG3165
_journal_issue 9
_journal_name_full 'Acta Crystallographica Section C'
_journal_page_first
;
;
_journal_paper_doi 10.1107/S2053229614017768
_journal_volume 70
_journal_year 2014
_chemical_formula_analytical 'Ge1.9 Mn Na O6 V0.1'
_chemical_formula_iupac 'Na Mn V0.1 Ge1.9 O6'
_chemical_formula_moiety 'Ge1.9 Mn O6 V0.1, 1(Na)'
_chemical_formula_sum 'Ge1.9 Mn Na O6 V0.1'
_chemical_formula_weight 316.945
_chemical_name_common pyroxene
_chemical_name_systematic
;
Sodium manganese vanadate germanate
;
_space_group_crystal_system monoclinic
_space_group_IT_number 15
_space_group_name_Hall '-C 2yc'
_space_group_name_H-M_alt 'C 1 2/c 1'
_symmetry_space_group_name_Hall '-C 2yc'
_symmetry_space_group_name_H-M 'C 1 2/c 1'
_audit_creation_method 'WinGX routine CIF_UPDATE'
_cell_angle_alpha 90
_cell_angle_beta 106.3818(13)
_cell_angle_gamma 90
_cell_formula_units_Z 4
_cell_length_a 9.9611(13)
_cell_length_b 8.8630(11)
_cell_length_c 5.5598(7)
_cell_measurement_reflns_used 2505
_cell_measurement_temperature 293(2)
_cell_measurement_theta_max 28.242
_cell_measurement_theta_min 3.135
_cell_volume 470.92(10)
_computing_cell_refinement 'APEX2 (Bruker, 2012)'
_computing_data_collection 'APEX2 (Bruker, 2012)'
_computing_data_reduction 'APEX2 (Bruker, 2012)'
_computing_molecular_graphics 'DIAMOND (Brandenburg, 2006)'
_computing_publication_material 'WinGX  (Farrugia, 2012)'
_computing_structure_refinement 'SHELXL2012 (Sheldrick, 2008)'
_computing_structure_solution 'SHELXS2012 (Sheldrick, 2008)'
_diffrn_ambient_temperature 293(2)
_diffrn_measured_fraction_theta_full 0.998
_diffrn_measured_fraction_theta_max 0.962
_diffrn_measurement_device 'three-circle diffractometer'
_diffrn_measurement_device_type 'Bruker SMART APEX'
_diffrn_measurement_method 'rotation, \w scans at four different \f positions'
_diffrn_radiation_monochromator graphite
_diffrn_radiation_type MoK\a
_diffrn_radiation_wavelength 0.71073
_diffrn_reflns_av_R_equivalents 0.0185
_diffrn_reflns_limit_h_max 13
_diffrn_reflns_limit_h_min -12
_diffrn_reflns_limit_k_max 11
_diffrn_reflns_limit_k_min -11
_diffrn_reflns_limit_l_max 7
_diffrn_reflns_limit_l_min -7
_diffrn_reflns_number 2505
_diffrn_reflns_theta_full 25.242
_diffrn_reflns_theta_max 28.74
_diffrn_reflns_theta_min 3.135
_exptl_absorpt_coefficient_mu 14.93
_exptl_absorpt_correction_T_max 0.746
_exptl_absorpt_correction_T_min 0.359
_exptl_absorpt_correction_type multi-scan
_exptl_absorpt_process_details '(APEX2; Bruker, 2012)'
_exptl_crystal_colour brown
_exptl_crystal_density_diffrn 4.471
_exptl_crystal_density_method 'not measured'
_exptl_crystal_description prismatic
_exptl_crystal_F_000 588
_exptl_crystal_size_max 0.170
_exptl_crystal_size_mid 0.085
_exptl_crystal_size_min 0.065
_refine_diff_density_max 0.838
_refine_diff_density_min -0.748
_refine_ls_extinction_method none
_refine_ls_goodness_of_fit_ref 1.123
_refine_ls_matrix_type full
_refine_ls_number_parameters 47
_refine_ls_number_reflns 585
_refine_ls_number_restraints 0
_refine_ls_restrained_S_all 1.123
_refine_ls_R_factor_all 0.0228
_refine_ls_R_factor_gt 0.0213
_refine_ls_shift/su_max 0
_refine_ls_shift/su_mean 0
_refine_ls_structure_factor_coef Fsqd
_refine_ls_weighting_details 'w = 1/[\s^2^(Fo^2^)+(0.0288P)^2^+2.9044P] where P=(Fo^2^+2Fc^2^)/3'
_refine_ls_weighting_scheme calc
_refine_ls_wR_factor_ref 0.0581
_reflns_number_gt 558
_reflns_number_total 585
_reflns_threshold_expression I>2\s(I)
_cod_data_source_file eg3165sup1.cif
_cod_data_source_block NMnG
_cod_database_code 2019639
_cod_database_fobs_code 2019639

loop_
_space_group_symop_operation_xyz
'x, y, z'
'-x, y, -z+1/2'
'x+1/2, y+1/2, z'
'-x+1/2, y+1/2, -z+1/2'
'-x, -y, -z'
'x, -y, z-1/2'
'-x+1/2, -y+1/2, -z'
'x+1/2, -y+1/2, z-1/2'

loop_
_atom_site_type_symbol
_atom_site_label
_atom_site_fract_x
_atom_site_fract_y
_atom_site_fract_z
_atom_site_U_iso_or_equiv
_atom_site_adp_type
_atom_site_calc_flag
_atom_site_occupancy
Na Na1 0 0.30110(18) 0.25 0.0111(3) Uani d 1
Mn Mn1 0 0.90765(7) 0.25 0.00847(16) Uani d 1
Ge Ge1 0.28982(3) 0.09350(3) 0.23556(6) 0.01186(14) Uani d 0.95
V V1 0.28982(3) 0.09350(3) 0.23556(6) 0.01186(14) Uani d 0.05
O O2 0.3585(3) 0.2713(3) 0.3065(5) 0.0233(5) Uani d 1
O O1 0.1080(3) 0.0806(3) 0.1442(5) 0.0188(5) Uani d 1
O O3 0.3622(2) 0.0100(3) 0.0145(4) 0.0183(5) Uani d 1

loop_
_atom_site_aniso_label
_atom_site_aniso_U_11
_atom_site_aniso_U_22
_atom_site_aniso_U_33
_atom_site_aniso_U_12
_atom_site_aniso_U_13
_atom_site_aniso_U_23
Na1 0.0156(8) 0.0057(7) 0.0095(7) 0 -0.0006(6) 0
Mn1 0.0100(3) 0.0081(3) 0.0072(3) 0 0.0023(2) 0
Ge1 0.0118(2) 0.0114(2) 0.0124(2) -0.00043(11) 0.00355(14) -0.00162(11)
V1 0.0118(2) 0.0114(2) 0.0124(2) -0.00043(11) 0.00355(14) -0.00162(11)
O2 0.0318(15) 0.0142(11) 0.0249(12) -0.0040(10) 0.0096(11) -0.0022(10)
O1 0.0137(11) 0.0216(12) 0.0207(12) 0.0027(9) 0.0044(9) -0.0050(9)
O3 0.0164(12) 0.0247(13) 0.0140(11) 0.0010(9) 0.0045(9) -0.0047(8)

loop_
_atom_type_symbol
_atom_type_description
_atom_type_scat_dispersion_real
_atom_type_scat_dispersion_imag
_atom_type_scat_source
O O 0.0106 0.006 'International Tables Vol C Tables 4.2.6.8 and 6.1.1.4'
Mn Mn 0.3368 0.7283 'International Tables Vol C Tables 4.2.6.8 and 6.1.1.4'
Ge Ge 0.1547 1.8001 'International Tables Vol C Tables 4.2.6.8 and 6.1.1.4'
Na Na 0.0362 0.0249 'International Tables Vol C Tables 4.2.6.8 and 6.1.1.4'
Sr Sr -1.5307 3.2498 'International Tables Vol C Tables 4.2.6.8 and 6.1.1.4'
V V 0.3005 0.5294 'International Tables Vol C Tables 4.2.6.8 and 6.1.1.4'

loop_
_geom_angle_atom_site_label_1
_geom_angle_atom_site_label_2
_geom_angle_atom_site_label_3
_geom_angle_site_symmetry_1
_geom_angle_site_symmetry_3
_geom_angle
O1 Na1 O1 . 2 69.81(13)
O1 Na1 O3 . 4 121.84(8)
O1 Na1 O3 2 4 135.32(8)
O1 Na1 O3 . 3_455 135.32(8)
O1 Na1 O3 2 3_455 121.84(8)
O3 Na1 O3 4 3_455 81.93(12)
O1 Na1 O2 . 8_455 73.74(9)
O1 Na1 O2 2 8_455 82.40(9)
O3 Na1 O2 4 8_455 141.16(9)
O3 Na1 O2 3_455 8_455 66.47(8)
O1 Na1 O2 . 7_556 82.40(9)
O1 Na1 O2 2 7_556 73.74(9)
O3 Na1 O2 4 7_556 66.47(8)
O3 Na1 O2 3_455 7_556 141.16(9)
O2 Na1 O2 8_455 7_556 150.88(13)
O1 Na1 O3 . 8_456 158.98(9)
O1 Na1 O3 2 8_456 92.19(8)
O3 Na1 O3 4 8_456 63.62(9)
O3 Na1 O3 3_455 8_456 63.24(5)
O2 Na1 O3 8_455 8_456 115.77(8)
O2 Na1 O3 7_556 8_456 82.13(8)
O1 Na1 O3 . 7 92.19(8)
O1 Na1 O3 2 7 158.98(9)
O3 Na1 O3 4 7 63.24(5)
O3 Na1 O3 3_455 7 63.62(9)
O2 Na1 O3 8_455 7 82.13(8)
O2 Na1 O3 7_556 7 115.77(8)
O3 Na1 O3 8_456 7 107.35(11)
O2 Mn1 O2 3_455 4 103.31(15)
O2 Mn1 O1 3_455 1_565 166.24(11)
O2 Mn1 O1 4 1_565 87.46(10)
O2 Mn1 O1 3_455 2_565 87.46(10)
O2 Mn1 O1 4 2_565 166.24(11)
O1 Mn1 O1 1_565 2_565 83.32(13)
O2 Mn1 O1 3_455 6_566 92.42(10)
O2 Mn1 O1 4 6_566 91.02(11)
O1 Mn1 O1 1_565 6_566 95.97(9)
O1 Mn1 O1 2_565 6_566 79.85(10)
O2 Mn1 O1 3_455 5_565 91.02(11)
O2 Mn1 O1 4 5_565 92.42(10)
O1 Mn1 O1 1_565 5_565 79.85(10)
O1 Mn1 O1 2_565 5_565 95.97(9)
O1 Mn1 O1 6_566 5_565 174.46(13)
O2 Ge1 O1 . . 116.18(12)
O2 Ge1 O3 . . 109.36(12)
O1 Ge1 O3 . . 111.54(11)
O2 Ge1 O3 . 6_556 103.69(12)
O1 Ge1 O3 . 6_556 110.76(11)
O3 Ge1 O3 . 6_556 104.40(8)
Ge1 O3 Ge1 . 6 133.29(14)

loop_
_geom_bond_atom_site_label_1
_geom_bond_atom_site_label_2
_geom_bond_site_symmetry_2
_geom_bond_distance
Na1 O1 . 2.383(3)
Na1 O3 4 2.452(3)
Na1 O2 8_455 2.553(3)
Na1 O3 8_456 2.826(3)
Mn1 O2 3_455 1.948(3)
Mn1 O1 1_565 2.052(3)
Mn1 O1 6_566 2.154(3)
Ge1 O2 . 1.719(2)
Ge1 O1 . 1.742(3)
Ge1 O3 . 1.754(2)
Ge1 O3 6_556 1.771(2)
